data_4504654
loop_
_publ_author_name
'Hulme, Ashley T.'
'Tocher, Derek A.'

_publ_section_title
;
 The Discovery of New Crystal Forms of 5-Fluorocytosine Consistent with
 the Results of Computational Crystal Structure Prediction
;
_journal_coden_ASTM CGDEFU
_journal_issue 2
_journal_name_full 'Crystal Growth & Design'
_journal_page_first 481
_journal_page_last 487
_journal_paper_doi 10.1021/cg050398g
_journal_volume 6
_journal_year 2006
_chemical_formula_moiety 'C4 H4 F N3 O, C2 H3 F3 O'
_chemical_formula_sum 'C6 H7 F4 N3 O2'
_chemical_formula_weight 229.15
_chemical_name_systematic
;
5-fluorocytosine 2,2,2-trifluoroethanol
;
_space_group_IT_number 14
_symmetry_cell_setting monoclinic
_symmetry_space_group_name_Hall '-P 2ybc'
_symmetry_space_group_name_H-M 'P 1 21/c 1'
_atom_sites_solution_hydrogens difmap
_atom_sites_solution_primary direct
_atom_sites_solution_secondary difmap
_audit_creation_method SHELXL-97
_cell_angle_alpha 90.00
_cell_angle_beta 108.1390(10)
_cell_angle_gamma 90.00
_cell_formula_units_Z 4
_cell_length_a 11.1490(9)
_cell_length_b 9.5914(8)
_cell_length_c 8.5221(7)
_cell_measurement_reflns_used 4026
_cell_measurement_temperature 150(2)
_cell_measurement_theta_max 28.288
_cell_measurement_theta_min 2.515
_cell_volume 866.02(12)
_computing_cell_refinement 'Bruker SAINT'
_computing_data_collection 'Bruker SMART'
_computing_data_reduction 'Bruker SAINT'
_computing_structure_refinement 'SHELXL-97 (Sheldrick, 1997)'
_computing_structure_solution 'SHELXS-97 (Sheldrick, 1990)'
_diffrn_ambient_temperature 150(2)
_diffrn_measured_fraction_theta_full 0.999
_diffrn_measured_fraction_theta_max 0.962
_diffrn_measurement_device_type 'Bruker SMART APEX diffractometer'
_diffrn_measurement_method '\w rotation with narrow frames'
_diffrn_radiation_monochromator graphite
_diffrn_radiation_source 'fine-focus sealed tube'
_diffrn_radiation_type MoK\a
_diffrn_radiation_wavelength 0.71073
_diffrn_reflns_av_R_equivalents 0.0170
_diffrn_reflns_av_sigmaI/netI 0.0168
_diffrn_reflns_limit_h_max 14
_diffrn_reflns_limit_h_min -14
_diffrn_reflns_limit_k_max 12
_diffrn_reflns_limit_k_min -12
_diffrn_reflns_limit_l_max 10
_diffrn_reflns_limit_l_min -10
_diffrn_reflns_number 7461
_diffrn_reflns_theta_full 26.00
_diffrn_reflns_theta_max 28.29
_diffrn_reflns_theta_min 1.92
_diffrn_standards_decay_% 0
_diffrn_standards_number 0
_exptl_absorpt_coefficient_mu 0.186
_exptl_absorpt_correction_T_max 0.9664
_exptl_absorpt_correction_T_min 0.9174
_exptl_absorpt_correction_type multi-scan
_exptl_absorpt_process_details 'SADABS (Sheldrick, 1996)'
_exptl_crystal_colour colourless
_exptl_crystal_density_diffrn 1.757
_exptl_crystal_density_method 'not measured'
_exptl_crystal_description block
_exptl_crystal_F_000 464
_exptl_crystal_size_max 0.47
_exptl_crystal_size_mid 0.29
_exptl_crystal_size_min 0.19
_refine_diff_density_max 0.342
_refine_diff_density_min -0.244
_refine_diff_density_rms 0.056
_refine_ls_extinction_method none
_refine_ls_goodness_of_fit_ref 1.106
_refine_ls_hydrogen_treatment refall
_refine_ls_matrix_type full
_refine_ls_number_parameters 164
_refine_ls_number_reflns 2072
_refine_ls_number_restraints 0
_refine_ls_restrained_S_all 1.106
_refine_ls_R_factor_all 0.0404
_refine_ls_R_factor_gt 0.0378
_refine_ls_shift/su_max 0.000
_refine_ls_shift/su_mean 0.000
_refine_ls_structure_factor_coef Fsqd
_refine_ls_weighting_details 'calc w=1/[\s^2^(Fo^2^)+(0.0460P)^2^+0.3259P] where P=(Fo^2^+2Fc^2^)/3'
_refine_ls_weighting_scheme calc
_refine_ls_wR_factor_gt 0.0946
_refine_ls_wR_factor_ref 0.0965
_reflns_number_gt 1932
_reflns_number_total 2072
_reflns_threshold_expression I>2\s(I)
_cod_data_source_file cg050398gsi20050809_092708.cif
_cod_data_source_block str0228
_cod_original_sg_symbol_Hall -P2ybc
_cod_original_sg_symbol_H-M P21/c
_cod_database_code 4504654

loop_
_symmetry_equiv_pos_as_xyz
'x, y, z'
'-x, y+1/2, -z+1/2'
'-x, -y, -z'
'x, -y-1/2, z-1/2'

loop_
_atom_site_label
_atom_site_type_symbol
_atom_site_fract_x
_atom_site_fract_y
_atom_site_fract_z
_atom_site_U_iso_or_equiv
_atom_site_adp_type
_atom_site_occupancy
_atom_site_symmetry_multiplicity
_atom_site_calc_flag
F5 F 0.27901(7) 0.23116(8) 0.02371(10) 0.0268(2) Uani 1 1 d
O2 O -0.09254(9) 0.23219(10) 0.29378(12) 0.0254(2) Uani 1 1 d
N1 N 0.04518(10) 0.35263(11) 0.19865(14) 0.0216(2) Uani 1 1 d
H1 H 0.0130(17) 0.429(2) 0.221(2) 0.030(4) Uiso 1 1 d
N3 N 0.05082(10) 0.10743(11) 0.21128(13) 0.0205(2) Uani 1 1 d
N4 N 0.19334(11) -0.01338(12) 0.11822(14) 0.0241(2) Uani 1 1 d
H2 H 0.1609(16) -0.0921(19) 0.141(2) 0.029(4) Uiso 1 1 d
H3 H 0.2472(16) -0.0162(18) 0.065(2) 0.027(4) Uiso 1 1 d
C2 C -0.00192(12) 0.22923(13) 0.23599(15) 0.0201(2) Uani 1 1 d
C4 C 0.14389(11) 0.10682(13) 0.14304(15) 0.0197(3) Uani 1 1 d
C5 C 0.18846(11) 0.23538(13) 0.09793(15) 0.0207(3) Uani 1 1 d
C6 C 0.13930(12) 0.35566(13) 0.12797(16) 0.0219(3) Uani 1 1 d
H4 H 0.1651(15) 0.4428(19) 0.102(2) 0.027(4) Uiso 1 1 d
F11 F 0.33618(9) 0.59035(12) 0.05890(12) 0.0462(3) Uani 1 1 d
F12 F 0.53340(8) 0.63942(11) 0.15907(12) 0.0388(2) Uani 1 1 d
F13 F 0.45935(11) 0.45048(10) 0.22979(14) 0.0504(3) Uani 1 1 d
O11 O 0.30827(10) 0.60076(11) 0.37512(14) 0.0305(2) Uani 1 1 d
H13 H 0.2442(19) 0.638(2) 0.319(2) 0.038(5) Uiso 1 1 d
C11 C 0.43495(13) 0.58529(15) 0.19605(17) 0.0271(3) Uani 1 1 d
C12 C 0.41070(13) 0.66063(16) 0.33705(19) 0.0289(3) Uani 1 1 d
H11 H 0.4837(17) 0.6531(19) 0.427(2) 0.031(4) Uiso 1 1 d
H12 H 0.3945(18) 0.755(2) 0.307(2) 0.042(5) Uiso 1 1 d

loop_
_atom_site_aniso_label
_atom_site_aniso_U_11
_atom_site_aniso_U_22
_atom_site_aniso_U_33
_atom_site_aniso_U_23
_atom_site_aniso_U_13
_atom_site_aniso_U_12
F5 0.0246(4) 0.0285(4) 0.0334(4) 0.0005(3) 0.0178(3) -0.0019(3)
O2 0.0238(5) 0.0211(5) 0.0364(5) -0.0016(4) 0.0165(4) -0.0013(3)
N1 0.0227(5) 0.0162(5) 0.0285(5) -0.0012(4) 0.0117(4) -0.0006(4)
N3 0.0207(5) 0.0169(5) 0.0255(5) -0.0012(4) 0.0096(4) -0.0017(4)
N4 0.0251(6) 0.0194(5) 0.0324(6) -0.0017(4) 0.0155(5) -0.0004(4)
C2 0.0194(5) 0.0185(6) 0.0227(6) -0.0004(4) 0.0071(4) -0.0020(4)
C4 0.0182(5) 0.0206(6) 0.0194(5) -0.0020(4) 0.0045(4) -0.0020(4)
C5 0.0179(6) 0.0232(6) 0.0221(6) -0.0002(4) 0.0080(4) -0.0027(4)
C6 0.0217(6) 0.0196(6) 0.0249(6) 0.0015(5) 0.0080(5) -0.0039(5)
F11 0.0365(5) 0.0688(7) 0.0313(5) 0.0037(4) 0.0079(4) -0.0151(5)
F12 0.0300(4) 0.0530(6) 0.0404(5) -0.0011(4) 0.0212(4) -0.0060(4)
F13 0.0639(7) 0.0260(5) 0.0727(7) 0.0011(5) 0.0379(6) 0.0103(4)
O11 0.0253(5) 0.0320(5) 0.0402(6) 0.0088(4) 0.0188(4) 0.0017(4)
C11 0.0250(6) 0.0268(7) 0.0319(7) 0.0023(5) 0.0126(5) -0.0013(5)
C12 0.0264(7) 0.0270(7) 0.0380(8) -0.0027(6) 0.0170(6) -0.0052(5)

loop_
_atom_type_symbol
_atom_type_description
_atom_type_scat_dispersion_real
_atom_type_scat_dispersion_imag
_atom_type_scat_source
C C 0.0033 0.0016 'International Tables Vol C Tables 4.2.6.8 and 6.1.1.4'
H H 0.0000 0.0000 'International Tables Vol C Tables 4.2.6.8 and 6.1.1.4'
N N 0.0061 0.0033 'International Tables Vol C Tables 4.2.6.8 and 6.1.1.4'
O O 0.0106 0.0060 'International Tables Vol C Tables 4.2.6.8 and 6.1.1.4'
F F 0.0171 0.0103 'International Tables Vol C Tables 4.2.6.8 and 6.1.1.4'

loop_
_geom_angle_atom_site_label_1
_geom_angle_atom_site_label_2
_geom_angle_atom_site_label_3
_geom_angle
C6 N1 C2 121.59(11)
C6 N1 H1 120.6(12)
C2 N1 H1 117.8(12)
C4 N3 C2 120.30(10)
C4 N4 H2 119.4(11)
C4 N4 H3 120.4(12)
H2 N4 H3 119.3(16)
O2 C2 N3 121.51(11)
O2 C2 N1 119.00(11)
N3 C2 N1 119.50(11)
N4 C4 N3 119.43(11)
N4 C4 C5 120.85(11)
N3 C4 C5 119.72(11)
C6 C5 F5 121.84(11)
C6 C5 C4 119.79(11)
F5 C5 C4 118.36(11)
C5 C6 N1 118.98(11)
C5 C6 H4 123.5(10)
N1 C6 H4 117.6(10)
C12 O11 H13 108.1(14)
F11 C11 F13 106.34(12)
F11 C11 F12 107.06(11)
F13 C11 F12 107.45(12)
F11 C11 C12 112.31(12)
F13 C11 C12 111.74(12)
F12 C11 C12 111.61(12)
O11 C12 C11 110.57(12)
O11 C12 H11 109.9(11)
C11 C12 H11 107.3(11)
O11 C12 H12 110.8(12)
C11 C12 H12 108.0(12)
H11 C12 H12 110.2(16)

loop_
_geom_bond_atom_site_label_1
_geom_bond_atom_site_label_2
_geom_bond_distance
F5 C5 1.3486(14)
O2 C2 1.2546(15)
N1 C6 1.3632(16)
N1 C2 1.3719(16)
N1 H1 0.868(19)
N3 C4 1.3382(15)
N3 C2 1.3535(16)
N4 C4 1.3230(16)
N4 H2 0.884(18)
N4 H3 0.861(18)
C4 C5 1.4262(17)
C5 C6 1.3357(18)
C6 H4 0.934(18)
F11 C11 1.3341(17)
F12 C11 1.3376(16)
F13 C11 1.3341(17)
O11 C12 1.4035(16)
O11 H13 0.81(2)
C11 C12 1.497(2)
C12 H11 0.933(18)
C12 H12 0.94(2)

loop_
_geom_hbond_atom_site_label_D
_geom_hbond_atom_site_label_H
_geom_hbond_atom_site_label_A
_geom_hbond_distance_DH
_geom_hbond_distance_HA
_geom_hbond_distance_DA
_geom_hbond_angle_DHA
_geom_hbond_site_symmetry_A
N1 H1 N3 0.868(19) 2.001(19) 2.8668(15) 175.8(17) 2
N4 H2 O2 0.884(18) 1.999(19) 2.8819(15) 176.6(16) 2_545
N4 H3 O11 0.861(18) 2.101(18) 2.8791(15) 150.0(15) 4_565
O11 H13 O2 0.81(2) 1.89(2) 2.7000(15) 175(2) 2

loop_
_geom_torsion_atom_site_label_1
_geom_torsion_atom_site_label_2
_geom_torsion_atom_site_label_3
_geom_torsion_atom_site_label_4
_geom_torsion
C4 N3 C2 O2 177.19(11)
C4 N3 C2 N1 -3.43(18)
C6 N1 C2 O2 -176.69(11)
C6 N1 C2 N3 3.91(18)
C2 N3 C4 N4 -179.27(11)
C2 N3 C4 C5 0.69(18)
N4 C4 C5 C6 -178.31(12)
N3 C4 C5 C6 1.73(18)
N4 C4 C5 F5 2.43(18)
N3 C4 C5 F5 -177.53(10)
F5 C5 C6 N1 177.94(11)
C4 C5 C6 N1 -1.29(18)
C2 N1 C6 C5 -1.50(19)
F11 C11 C12 O11 60.62(16)
F13 C11 C12 O11 -58.80(16)
F12 C11 C12 O11 -179.14(11)
